data_4340973
loop_
_publ_author_name
'Zhao, Fang-Hua'
'Li, Hui'
'Che, Yun-Xia'
'Zheng, Ji-Min'
'Vieru, Veacheslav'
'Chibotaru, Liviu F.'
'Grandjean, Fernande'
'Long, Gary J.'

_publ_section_title
;
 Synthesis, structure, and magnetic properties of Dy~2~Co~2~L~10~(bipy)~2~
 and Ln~2~Ni~2~L~10~(bipy)~2~, Ln = La, Gd, Tb, Dy, and Ho: slow magnetic
 relaxation in Dy~2~Co~2~L~10~(bipy)~2~ and Dy~2~Ni~2~L~10~(bipy)~2~
;
_journal_coden_ASTM INOCAJ
_journal_issue 18
_journal_name_full 'Inorganic Chemistry'
_journal_page_first 9785
_journal_page_last 9799
_journal_paper_doi 10.1021/ic501374q
_journal_volume 53
_journal_year 2014
_chemical_formula_sum 'C90 H46 Cl20 N4 Ni2 O20 Tb2'
_chemical_formula_weight 2647.57
_space_group_IT_number 14
_symmetry_cell_setting monoclinic
_symmetry_space_group_name_Hall '-P 2ybc'
_symmetry_space_group_name_H-M 'P 1 21/c 1'
_atom_sites_solution_hydrogens geom
_atom_sites_solution_primary direct
_atom_sites_solution_secondary difmap
_audit_creation_method SHELXL-97
_cell_angle_alpha 90.00
_cell_angle_beta 130.831(19)
_cell_angle_gamma 90.00
_cell_formula_units_Z 2
_cell_length_a 18.432(4)
_cell_length_b 13.017(3)
_cell_length_c 27.049(8)
_cell_measurement_reflns_used 21502
_cell_measurement_temperature 153(2)
_cell_measurement_theta_max 27.53
_cell_measurement_theta_min 3.03
_cell_volume 4910(3)
_computing_structure_refinement 'SHELXL-97 (Sheldrick, 1997)'
_computing_structure_solution 'SHELXS-97 (Sheldrick, 1990)'
_diffrn_ambient_temperature 153(2)
_diffrn_measured_fraction_theta_full 0.989
_diffrn_measured_fraction_theta_max 0.989
_diffrn_radiation_monochromator graphite
_diffrn_radiation_source 'fine-focus sealed tube'
_diffrn_radiation_type MoK\a
_diffrn_radiation_wavelength 0.71073
_diffrn_reflns_av_R_equivalents 0.0923
_diffrn_reflns_av_sigmaI/netI 0.0888
_diffrn_reflns_limit_h_max 23
_diffrn_reflns_limit_h_min -23
_diffrn_reflns_limit_k_max 16
_diffrn_reflns_limit_k_min -16
_diffrn_reflns_limit_l_max 35
_diffrn_reflns_limit_l_min -35
_diffrn_reflns_number 43469
_diffrn_reflns_theta_full 27.48
_diffrn_reflns_theta_max 27.48
_diffrn_reflns_theta_min 3.03
_exptl_absorpt_coefficient_mu 2.415
_exptl_absorpt_correction_T_max 0.6438
_exptl_absorpt_correction_T_min 0.6438
_exptl_absorpt_correction_type multi-scan
_exptl_absorpt_process_details sadabs
_exptl_crystal_colour blue
_exptl_crystal_density_diffrn 1.791
_exptl_crystal_density_method 'not measured'
_exptl_crystal_description block
_exptl_crystal_F_000 2600
_exptl_crystal_size_max 0.20
_exptl_crystal_size_mid 0.20
_exptl_crystal_size_min 0.20
_refine_diff_density_max 0.804
_refine_diff_density_min -0.605
_refine_diff_density_rms 0.107
_refine_ls_extinction_method none
_refine_ls_goodness_of_fit_ref 1.007
_refine_ls_hydrogen_treatment constr
_refine_ls_matrix_type full
_refine_ls_number_parameters 622
_refine_ls_number_reflns 11130
_refine_ls_number_restraints 0
_refine_ls_restrained_S_all 1.007
_refine_ls_R_factor_all 0.0944
_refine_ls_R_factor_gt 0.0465
_refine_ls_shift/su_max 0.001
_refine_ls_shift/su_mean 0.000
_refine_ls_structure_factor_coef Fsqd
_refine_ls_weighting_details 'calc w=1/[\s^2^(Fo^2^)+(0.0250P)^2^+1.4448P] where P=(Fo^2^+2Fc^2^)/3'
_refine_ls_weighting_scheme calc
_refine_ls_wR_factor_gt 0.0712
_refine_ls_wR_factor_ref 0.0819
_reflns_number_gt 7237
_reflns_number_total 11130
_reflns_threshold_expression >2sigma(I)
_cod_data_source_file ic501374q_si_001.cif
_cod_data_source_block 4Tb2Ni2
_cod_depositor_comments
;
The following automatic conversions were performed:

'_symmetry_cell_setting' value 'Monoclinic' changed to 'monoclinic'
according to
/home/saulius/struct/COD-crude-data--automatic-downloads/rss-feeds/ACS/lib/dictionaries/cif_core.dic
dictionary named 'cif_core.dic' version 2.4.2 from 2011-04-26.

Automatic conversion script
Id: cif_fix_values 2281 2013-09-26 08:29:07Z andrius 

 Adding full bibliography for 4340970--4340975.cif.

  Updated bibliographic information.

 Antanas Vaitkus,
 2019-09-23
;
_cod_original_cell_volume 4910(2)
_cod_original_sg_symbol_H-M P21/c
_cod_database_code 4340973

loop_
_symmetry_equiv_pos_as_xyz
'x, y, z'
'-x, y+1/2, -z+1/2'
'-x, -y, -z'
'x, -y-1/2, z-1/2'

loop_
_atom_site_label
_atom_site_type_symbol
_atom_site_fract_x
_atom_site_fract_y
_atom_site_fract_z
_atom_site_U_iso_or_equiv
_atom_site_adp_type
_atom_site_occupancy
_atom_site_symmetry_multiplicity
_atom_site_calc_flag
_atom_site_refinement_flags
C1 C 0.3883(3) 0.5270(4) 0.4274(2) 0.0412(11) Uani 1 1 d .
H1 H 0.3574 0.4621 0.4157 0.049 Uiso 1 1 calc R
C2 C 0.4511(3) 0.5443(4) 0.4171(2) 0.0523(14) Uani 1 1 d .
H2 H 0.4632 0.4927 0.3984 0.063 Uiso 1 1 calc R
C3 C 0.4955(4) 0.6373(5) 0.4344(3) 0.0696(17) Uani 1 1 d .
H3 H 0.5406 0.6506 0.4289 0.084 Uiso 1 1 calc R
C4 C 0.4748(4) 0.7127(4) 0.4599(3) 0.0682(17) Uani 1 1 d .
H4 H 0.5047 0.7782 0.4714 0.082 Uiso 1 1 calc R
C5 C 0.4097(3) 0.6906(4) 0.4683(2) 0.0421(12) Uani 1 1 d .
C6 C 0.3791(3) 0.7651(4) 0.4925(2) 0.0473(13) Uani 1 1 d .
C7 C 0.4107(4) 0.8668(4) 0.5088(3) 0.0671(16) Uani 1 1 d .
H7 H 0.4567 0.8912 0.5062 0.080 Uiso 1 1 calc R
C8 C 0.3748(5) 0.9315(4) 0.5285(3) 0.0733(18) Uani 1 1 d .
H8 H 0.3955 1.0009 0.5393 0.088 Uiso 1 1 calc R
C9 C 0.3095(4) 0.8953(4) 0.5327(3) 0.0647(16) Uani 1 1 d .
H9 H 0.2839 0.9390 0.5462 0.078 Uiso 1 1 calc R
C10 C 0.2813(4) 0.7936(4) 0.5168(3) 0.0572(14) Uani 1 1 d .
H10 H 0.2362 0.7678 0.5199 0.069 Uiso 1 1 calc R
C11 C 0.0976(3) 0.6606(3) 0.3678(2) 0.0357(11) Uani 1 1 d .
C12 C 0.0354(3) 0.7396(3) 0.3154(2) 0.0362(11) Uani 1 1 d .
C13 C 0.0726(3) 0.7988(3) 0.2941(2) 0.0424(12) Uani 1 1 d .
H13 H 0.1358 0.7872 0.3103 0.051 Uiso 1 1 calc R
C14 C 0.0163(4) 0.8748(3) 0.2489(2) 0.0432(12) Uani 1 1 d .
C15 C -0.0753(3) 0.8939(3) 0.2234(2) 0.0428(12) Uani 1 1 d .
H15 H -0.1125 0.9475 0.1927 0.051 Uiso 1 1 calc R
C16 C -0.1120(3) 0.8311(3) 0.2445(2) 0.0404(11) Uani 1 1 d .
C17 C -0.0570(3) 0.7561(3) 0.2910(2) 0.0403(11) Uani 1 1 d .
H17 H -0.0823 0.7161 0.3061 0.048 Uiso 1 1 calc R
C18 C 0.3199(3) 0.5462(3) 0.5795(2) 0.0357(11) Uani 1 1 d .
C19 C 0.3674(3) 0.5318(3) 0.6501(2) 0.0359(10) Uani 1 1 d .
C20 C 0.4512(3) 0.4760(4) 0.6891(2) 0.0440(11) Uani 1 1 d .
H20 H 0.4788 0.4503 0.6718 0.053 Uiso 1 1 calc R
C21 C 0.4949(3) 0.4578(4) 0.7534(2) 0.0503(13) Uani 1 1 d .
C22 C 0.4591(4) 0.4973(4) 0.7805(2) 0.0543(14) Uani 1 1 d .
H22 H 0.4905 0.4854 0.8251 0.065 Uiso 1 1 calc R
C23 C 0.3769(4) 0.5546(4) 0.7415(3) 0.0536(14) Uani 1 1 d .
C24 C 0.3287(3) 0.5724(4) 0.6757(2) 0.0454(12) Uani 1 1 d .
H24 H 0.2711 0.6113 0.6492 0.054 Uiso 1 1 calc R
C25 C -0.1388(3) 0.6037(3) 0.3965(2) 0.0361(11) Uani 1 1 d .
C26 C -0.2278(3) 0.6679(3) 0.3610(2) 0.0338(10) Uani 1 1 d .
C27 C -0.2801(3) 0.6924(3) 0.2961(2) 0.0405(12) Uani 1 1 d .
H27 H -0.2597 0.6698 0.2735 0.049 Uiso 1 1 calc R
C28 C -0.3625(3) 0.7501(4) 0.2643(2) 0.0483(13) Uani 1 1 d .
C29 C -0.3920(3) 0.7866(3) 0.2962(3) 0.0482(13) Uani 1 1 d .
H29 H -0.4480 0.8277 0.2740 0.058 Uiso 1 1 calc R
C30 C -0.3381(3) 0.7623(3) 0.3615(3) 0.0448(12) Uani 1 1 d .
C31 C -0.2567(3) 0.7028(3) 0.3942(2) 0.0387(11) Uani 1 1 d .
H31 H -0.2209 0.6859 0.4389 0.046 Uiso 1 1 calc R
C32 C -0.0696(3) 0.3214(3) 0.4389(2) 0.0353(11) Uani 1 1 d .
C33 C -0.1097(3) 0.2220(3) 0.4006(2) 0.0379(11) Uani 1 1 d .
C34 C -0.1177(3) 0.1363(3) 0.4273(2) 0.0445(12) Uani 1 1 d .
H34 H -0.0984 0.1387 0.4695 0.053 Uiso 1 1 calc R
C35 C -0.1543(4) 0.0473(3) 0.3907(3) 0.0534(14) Uani 1 1 d .
C36 C -0.1853(4) 0.0420(4) 0.3285(3) 0.0612(15) Uani 1 1 d .
H36 H -0.2121 -0.0194 0.3036 0.073 Uiso 1 1 calc R
C37 C -0.1759(4) 0.1289(4) 0.3039(3) 0.0590(15) Uani 1 1 d .
C38 C -0.1368(3) 0.2181(4) 0.3393(2) 0.0479(13) Uani 1 1 d .
H38 H -0.1284 0.2760 0.3221 0.058 Uiso 1 1 calc R
C39 C 0.1920(3) 0.3728(3) 0.4384(2) 0.0353(11) Uani 1 1 d .
C40 C 0.1900(3) 0.2610(3) 0.4226(2) 0.0342(10) Uani 1 1 d .
C41 C 0.1273(3) 0.1930(3) 0.4171(2) 0.0436(12) Uani 1 1 d .
H41 H 0.0851 0.2160 0.4236 0.052 Uiso 1 1 calc R
C42 C 0.1267(3) 0.0918(4) 0.4023(2) 0.0486(13) Uani 1 1 d .
C43 C 0.1856(4) 0.0572(4) 0.3911(2) 0.0503(13) Uani 1 1 d .
H43 H 0.1834 -0.0124 0.3797 0.060 Uiso 1 1 calc R
C44 C 0.2471(4) 0.1251(4) 0.3968(2) 0.0477(13) Uani 1 1 d .
C45 C 0.2514(3) 0.2271(4) 0.4132(2) 0.0431(12) Uani 1 1 d .
H45 H 0.2956 0.2730 0.4178 0.052 Uiso 1 1 calc R
Cl1 Cl 0.06487(11) 0.95220(11) 0.22368(7) 0.0677(4) Uani 1 1 d .
Cl2 Cl -0.22996(9) 0.84739(10) 0.21126(6) 0.0559(3) Uani 1 1 d .
Cl3 Cl 0.59816(11) 0.38246(14) 0.80095(8) 0.0891(5) Uani 1 1 d .
Cl4 Cl 0.33048(15) 0.60451(16) 0.77515(9) 0.1123(7) Uani 1 1 d .
Cl5 Cl -0.37336(11) 0.80824(11) 0.40332(8) 0.0738(4) Uani 1 1 d .
Cl6 Cl -0.43465(10) 0.77500(13) 0.18082(7) 0.0767(5) Uani 1 1 d .
Cl7 Cl -0.16161(15) -0.06213(11) 0.42396(10) 0.0976(6) Uani 1 1 d .
Cl8 Cl -0.20962(17) 0.12469(13) 0.22712(9) 0.1148(7) Uani 1 1 d .
Cl9 Cl 0.04999(12) 0.00454(11) 0.39612(9) 0.0831(5) Uani 1 1 d .
Cl10 Cl 0.32280(12) 0.08219(11) 0.38368(9) 0.0827(5) Uani 1 1 d .
N1 N 0.3689(2) 0.5975(3) 0.45316(17) 0.0336(9) Uani 1 1 d .
N2 N 0.3156(3) 0.7299(3) 0.49718(18) 0.0440(10) Uani 1 1 d .
Ni1 Ni 0.27653(4) 0.57817(4) 0.46896(3) 0.03419(14) Uani 1 1 d .
O1 O 0.1708(2) 0.6312(2) 0.37791(15) 0.0452(8) Uani 1 1 d .
O2 O 0.0750(2) 0.6307(2) 0.40004(15) 0.0424(8) Uani 1 1 d .
O3 O 0.3707(2) 0.5350(2) 0.56462(15) 0.0474(8) Uani 1 1 d .
O4 O 0.2328(2) 0.5721(2) 0.53791(15) 0.0460(8) Uani 1 1 d .
O5 O -0.0969(2) 0.5959(2) 0.37436(15) 0.0430(8) Uani 1 1 d .
O6 O -0.1087(2) 0.5593(2) 0.44870(15) 0.0418(8) Uani 1 1 d .
O7 O -0.0708(2) 0.3316(2) 0.48434(15) 0.0403(8) Uani 1 1 d .
O8 O -0.0400(2) 0.3854(2) 0.42055(15) 0.0434(8) Uani 1 1 d .
O9 O 0.1351(2) 0.4008(2) 0.44663(16) 0.0455(8) Uani 1 1 d .
O10 O 0.2496(2) 0.4299(2) 0.44172(15) 0.0427(8) Uani 1 1 d .
Tb1 Tb 0.060600(14) 0.525804(15) 0.460425(10) 0.02844(7) Uani 1 1 d .

loop_
_atom_site_aniso_label
_atom_site_aniso_U_11
_atom_site_aniso_U_22
_atom_site_aniso_U_33
_atom_site_aniso_U_23
_atom_site_aniso_U_13
_atom_site_aniso_U_12
C1 0.039(3) 0.048(3) 0.041(3) 0.004(2) 0.028(3) 0.003(2)
C2 0.051(3) 0.072(4) 0.048(3) 0.003(3) 0.038(3) 0.006(3)
C3 0.067(4) 0.086(5) 0.086(5) -0.001(4) 0.064(4) -0.004(4)
C4 0.068(4) 0.060(4) 0.093(5) -0.007(3) 0.060(4) -0.018(3)
C5 0.038(3) 0.047(3) 0.041(3) 0.007(2) 0.026(3) 0.002(2)
C6 0.042(3) 0.051(3) 0.044(3) -0.001(2) 0.026(3) -0.006(3)
C7 0.069(4) 0.047(3) 0.083(5) -0.007(3) 0.049(4) -0.015(3)
C8 0.086(5) 0.049(4) 0.064(4) -0.007(3) 0.039(4) -0.009(3)
C9 0.090(5) 0.050(4) 0.055(4) -0.005(3) 0.048(4) 0.012(3)
C10 0.075(4) 0.053(3) 0.058(4) 0.000(3) 0.050(4) 0.001(3)
C11 0.036(3) 0.039(3) 0.030(3) 0.001(2) 0.021(2) -0.006(2)
C12 0.040(3) 0.038(3) 0.031(3) 0.001(2) 0.023(2) 0.002(2)
C13 0.045(3) 0.051(3) 0.035(3) 0.007(2) 0.028(3) 0.002(2)
C14 0.053(3) 0.040(3) 0.041(3) 0.001(2) 0.032(3) -0.003(2)
C15 0.051(3) 0.041(3) 0.036(3) 0.010(2) 0.028(3) 0.008(2)
C16 0.040(3) 0.042(3) 0.036(3) 0.003(2) 0.023(3) 0.010(2)
C17 0.049(3) 0.038(3) 0.038(3) 0.004(2) 0.030(3) 0.005(2)
C18 0.035(3) 0.035(3) 0.033(3) -0.002(2) 0.021(2) -0.001(2)
C19 0.033(2) 0.041(3) 0.035(3) 0.001(2) 0.023(2) -0.006(2)
C20 0.038(3) 0.052(3) 0.037(3) 0.002(3) 0.022(3) -0.004(3)
C21 0.042(3) 0.057(3) 0.039(3) 0.005(2) 0.021(3) -0.007(3)
C22 0.059(4) 0.063(4) 0.031(3) 0.002(2) 0.025(3) -0.014(3)
C23 0.066(4) 0.057(4) 0.053(4) -0.004(3) 0.046(3) -0.012(3)
C24 0.044(3) 0.053(3) 0.046(3) -0.002(2) 0.032(3) -0.003(2)
C25 0.032(3) 0.034(3) 0.031(3) 0.001(2) 0.015(2) -0.006(2)
C26 0.029(2) 0.030(2) 0.037(3) 0.005(2) 0.020(2) -0.001(2)
C27 0.032(3) 0.046(3) 0.044(3) 0.007(2) 0.025(3) 0.002(2)
C28 0.038(3) 0.051(3) 0.039(3) 0.014(2) 0.018(3) 0.006(2)
C29 0.041(3) 0.037(3) 0.063(4) 0.010(3) 0.032(3) 0.010(2)
C30 0.045(3) 0.034(3) 0.060(4) -0.002(2) 0.037(3) 0.002(2)
C31 0.040(3) 0.034(3) 0.045(3) 0.005(2) 0.028(3) 0.000(2)
C32 0.029(2) 0.036(3) 0.035(3) -0.007(2) 0.019(2) 0.003(2)
C33 0.037(3) 0.036(3) 0.047(3) -0.007(2) 0.030(3) -0.003(2)
C34 0.057(3) 0.038(3) 0.050(3) -0.011(2) 0.040(3) -0.013(2)
C35 0.054(3) 0.038(3) 0.077(4) -0.010(3) 0.046(3) -0.015(3)
C36 0.071(4) 0.049(3) 0.070(4) -0.027(3) 0.049(4) -0.024(3)
C37 0.068(4) 0.059(4) 0.041(3) -0.016(3) 0.032(3) -0.016(3)
C38 0.055(3) 0.039(3) 0.048(3) -0.007(2) 0.033(3) -0.006(3)
C39 0.037(3) 0.039(3) 0.031(3) 0.000(2) 0.023(2) 0.005(2)
C40 0.034(3) 0.037(3) 0.031(3) 0.000(2) 0.022(2) 0.001(2)
C41 0.040(3) 0.047(3) 0.049(3) -0.005(2) 0.031(3) -0.001(2)
C42 0.051(3) 0.042(3) 0.051(3) -0.006(2) 0.032(3) -0.005(3)
C43 0.059(3) 0.040(3) 0.054(4) -0.006(2) 0.038(3) 0.001(3)
C44 0.052(3) 0.050(3) 0.054(4) -0.004(2) 0.040(3) 0.009(3)
C45 0.047(3) 0.047(3) 0.052(3) 0.002(2) 0.040(3) 0.005(2)
Cl1 0.0750(10) 0.0700(10) 0.0645(10) 0.0242(7) 0.0484(9) -0.0019(8)
Cl2 0.0486(8) 0.0667(9) 0.0494(9) 0.0123(7) 0.0306(7) 0.0170(7)
Cl3 0.0569(10) 0.1224(14) 0.0550(11) 0.0300(10) 0.0221(9) 0.0226(9)
Cl4 0.1363(17) 0.1604(19) 0.0858(14) 0.0096(12) 0.0926(14) 0.0344(14)
Cl5 0.0877(11) 0.0698(10) 0.0946(13) 0.0107(8) 0.0731(11) 0.0222(8)
Cl6 0.0497(9) 0.1072(12) 0.0482(9) 0.0279(8) 0.0211(8) 0.0234(8)
Cl7 0.1540(17) 0.0506(9) 0.1194(16) -0.0200(9) 0.1031(15) -0.0417(10)
Cl8 0.188(2) 0.0854(12) 0.0652(12) -0.0327(10) 0.0799(14) -0.0425(13)
Cl9 0.0830(11) 0.0617(10) 0.1187(15) -0.0221(9) 0.0721(12) -0.0275(8)
Cl10 0.1057(13) 0.0674(10) 0.1262(15) -0.0093(9) 0.0983(13) 0.0128(9)
N1 0.028(2) 0.040(2) 0.031(2) 0.0034(17) 0.0184(19) 0.0025(18)
N2 0.052(3) 0.046(2) 0.040(3) 0.0026(19) 0.032(2) 0.006(2)
Ni1 0.0346(3) 0.0390(3) 0.0352(4) 0.0016(3) 0.0256(3) 0.0022(3)
O1 0.0394(19) 0.060(2) 0.041(2) 0.0138(16) 0.0283(18) 0.0109(17)
O2 0.0432(19) 0.0498(19) 0.042(2) 0.0121(15) 0.0309(18) 0.0045(16)
O3 0.0459(19) 0.063(2) 0.042(2) 0.0054(17) 0.0325(18) 0.0084(17)
O4 0.0352(19) 0.050(2) 0.041(2) -0.0012(16) 0.0197(18) -0.0018(16)
O5 0.0398(19) 0.050(2) 0.046(2) 0.0099(16) 0.0307(18) 0.0068(16)
O6 0.0466(19) 0.0394(18) 0.038(2) 0.0084(15) 0.0273(18) 0.0039(15)
O7 0.050(2) 0.0353(18) 0.049(2) -0.0087(15) 0.0385(19) -0.0053(15)
O8 0.058(2) 0.0365(18) 0.048(2) -0.0092(15) 0.040(2) -0.0144(16)
O9 0.048(2) 0.0420(19) 0.061(2) -0.0026(16) 0.042(2) 0.0012(16)
O10 0.048(2) 0.0418(18) 0.051(2) -0.0054(15) 0.0379(19) -0.0017(16)
Tb1 0.03116(12) 0.02953(11) 0.03013(12) 0.00124(10) 0.02244(10) 0.00104(10)

loop_
_atom_type_symbol
_atom_type_description
_atom_type_scat_dispersion_real
_atom_type_scat_dispersion_imag
_atom_type_scat_source
C C 0.0033 0.0016 'International Tables Vol C Tables 4.2.6.8 and 6.1.1.4'
H H 0.0000 0.0000 'International Tables Vol C Tables 4.2.6.8 and 6.1.1.4'
N N 0.0061 0.0033 'International Tables Vol C Tables 4.2.6.8 and 6.1.1.4'
Ni Ni 0.3393 1.1124 'International Tables Vol C Tables 4.2.6.8 and 6.1.1.4'
O O 0.0106 0.0060 'International Tables Vol C Tables 4.2.6.8 and 6.1.1.4'
Tb Tb -0.1723 4.1537 'International Tables Vol C Tables 4.2.6.8 and 6.1.1.4'
Cl Cl 0.1484 0.1585 'International Tables Vol C Tables 4.2.6.8 and 6.1.1.4'

loop_
_geom_angle_atom_site_label_1
_geom_angle_atom_site_label_2
_geom_angle_atom_site_label_3
_geom_angle
_geom_angle_site_symmetry_1
_geom_angle_site_symmetry_3
N1 C1 C2 122.8(5) . .
N1 C1 H1 118.6 . .
C2 C1 H1 118.6 . .
C3 C2 C1 118.1(5) . .
C3 C2 H2 120.9 . .
C1 C2 H2 120.9 . .
C2 C3 C4 120.1(5) . .
C2 C3 H3 120.0 . .
C4 C3 H3 120.0 . .
C3 C4 C5 118.8(5) . .
C3 C4 H4 120.6 . .
C5 C4 H4 120.6 . .
N1 C5 C4 120.6(4) . .
N1 C5 C6 115.4(4) . .
C4 C5 C6 124.0(5) . .
N2 C6 C7 120.3(5) . .
N2 C6 C5 115.5(4) . .
C7 C6 C5 124.3(5) . .
C8 C7 C6 119.7(5) . .
C8 C7 H7 120.1 . .
C6 C7 H7 120.1 . .
C9 C8 C7 119.7(5) . .
C9 C8 H8 120.2 . .
C7 C8 H8 120.2 . .
C8 C9 C10 118.4(5) . .
C8 C9 H9 120.8 . .
C10 C9 H9 120.8 . .
N2 C10 C9 122.4(5) . .
N2 C10 H10 118.8 . .
C9 C10 H10 118.8 . .
O1 C11 O2 123.8(4) . .
O1 C11 C12 117.8(4) . .
O2 C11 C12 118.3(4) . .
C17 C12 C13 120.4(4) . .
C17 C12 C11 119.9(4) . .
C13 C12 C11 119.6(4) . .
C14 C13 C12 118.6(4) . .
C14 C13 H13 120.7 . .
C12 C13 H13 120.7 . .
C15 C14 C13 123.1(4) . .
C15 C14 Cl1 118.4(4) . .
C13 C14 Cl1 118.5(4) . .
C14 C15 C16 117.0(4) . .
C14 C15 H15 121.5 . .
C16 C15 H15 121.5 . .
C17 C16 C15 121.7(4) . .
C17 C16 Cl2 118.9(4) . .
C15 C16 Cl2 119.5(3) . .
C16 C17 C12 119.1(4) . .
C16 C17 H17 120.4 . .
C12 C17 H17 120.4 . .
O3 C18 O4 122.0(4) . .
O3 C18 C19 117.3(4) . .
O4 C18 C19 120.7(4) . .
C20 C19 C24 120.4(4) . .
C20 C19 C18 117.9(4) . .
C24 C19 C18 121.7(4) . .
C21 C20 C19 119.6(4) . .
C21 C20 H20 120.2 . .
C19 C20 H20 120.2 . .
C22 C21 C20 121.6(5) . .
C22 C21 Cl3 119.5(4) . .
C20 C21 Cl3 118.9(4) . .
C21 C22 C23 118.1(5) . .
C21 C22 H22 120.9 . .
C23 C22 H22 120.9 . .
C22 C23 C24 122.2(5) . .
C22 C23 Cl4 118.6(4) . .
C24 C23 Cl4 119.2(4) . .
C19 C24 C23 118.0(5) . .
C19 C24 H24 121.0 . .
C23 C24 H24 121.0 . .
O5 C25 O6 122.5(4) . .
O5 C25 C26 119.8(4) . .
O6 C25 C26 117.8(4) . .
C27 C26 C31 120.2(4) . .
C27 C26 C25 120.5(4) . .
C31 C26 C25 119.3(4) . .
C26 C27 C28 119.4(4) . .
C26 C27 H27 120.3 . .
C28 C27 H27 120.3 . .
C29 C28 C27 121.5(5) . .
C29 C28 Cl6 118.0(4) . .
C27 C28 Cl6 120.4(4) . .
C28 C29 C30 118.4(4) . .
C28 C29 H29 120.8 . .
C30 C29 H29 120.8 . .
C31 C30 C29 121.3(4) . .
C31 C30 Cl5 119.2(4) . .
C29 C30 Cl5 119.4(4) . .
C30 C31 C26 119.1(4) . .
C30 C31 H31 120.5 . .
C26 C31 H31 120.5 . .
O7 C32 O8 127.3(4) . .
O7 C32 C33 116.6(4) . .
O8 C32 C33 116.1(4) . .
C34 C33 C38 121.0(4) . .
C34 C33 C32 120.2(4) . .
C38 C33 C32 118.8(4) . .
C35 C34 C33 118.1(5) . .
C35 C34 H34 120.9 . .
C33 C34 H34 120.9 . .
C36 C35 C34 122.3(5) . .
C36 C35 Cl7 118.7(4) . .
C34 C35 Cl7 119.0(4) . .
C35 C36 C37 117.7(5) . .
C35 C36 H36 121.1 . .
C37 C36 H36 121.1 . .
C38 C37 C36 122.1(5) . .
C38 C37 Cl8 118.4(4) . .
C36 C37 Cl8 119.5(4) . .
C37 C38 C33 118.7(5) . .
C37 C38 H38 120.7 . .
C33 C38 H38 120.7 . .
O10 C39 O9 125.5(4) . .
O10 C39 C40 117.0(4) . .
O9 C39 C40 117.4(4) . .
C41 C40 C45 120.1(4) . .
C41 C40 C39 120.7(4) . .
C45 C40 C39 119.2(4) . .
C42 C41 C40 119.4(4) . .
C42 C41 H41 120.3 . .
C40 C41 H41 120.3 . .
C41 C42 C43 121.3(4) . .
C41 C42 Cl9 120.4(4) . .
C43 C42 Cl9 118.3(4) . .
C44 C43 C42 118.6(4) . .
C44 C43 H43 120.7 . .
C42 C43 H43 120.7 . .
C43 C44 C45 121.7(4) . .
C43 C44 Cl10 119.1(4) . .
C45 C44 Cl10 119.1(4) . .
C44 C45 C40 118.8(4) . .
C44 C45 H45 120.6 . .
C40 C45 H45 120.6 . .
C1 N1 C5 119.5(4) . .
C1 N1 Ni1 125.0(3) . .
C5 N1 Ni1 115.4(3) . .
C6 N2 C10 119.5(4) . .
C6 N2 Ni1 114.0(3) . .
C10 N2 Ni1 126.5(3) . .
O10 Ni1 O1 94.10(13) . .
O10 Ni1 N1 94.70(13) . .
O1 Ni1 N1 88.53(13) . .
O10 Ni1 O3 90.12(13) . .
O1 Ni1 O3 170.50(12) . .
N1 Ni1 O3 99.62(13) . .
O10 Ni1 N2 174.27(13) . .
O1 Ni1 N2 87.07(14) . .
N1 Ni1 N2 79.71(15) . .
O3 Ni1 N2 89.58(14) . .
C11 O1 Ni1 114.6(3) . .
C11 O2 Tb1 159.7(3) . .
C18 O3 Ni1 100.5(3) . .
C18 O4 Tb1 150.3(3) . .
C25 O5 Tb1 107.3(3) . .
C25 O6 Tb1 177.2(3) . 3_566
C32 O7 Tb1 132.4(3) . 3_566
C32 O8 Tb1 139.6(3) . .
C39 O9 Tb1 152.1(3) . .
C39 O10 Ni1 126.2(3) . .
O2 Tb1 O6 156.91(11) . 3_566
O2 Tb1 O8 125.12(11) . .
O6 Tb1 O8 75.31(11) 3_566 .
O2 Tb1 O9 86.89(10) . .
O6 Tb1 O9 88.78(11) 3_566 .
O8 Tb1 O9 75.42(10) . .
O2 Tb1 O7 89.08(11) . 3_566
O6 Tb1 O7 83.31(11) 3_566 3_566
O8 Tb1 O7 129.67(10) . 3_566
O9 Tb1 O7 149.72(11) . 3_566
O2 Tb1 O5 73.30(10) . .
O6 Tb1 O5 126.63(10) 3_566 .
O8 Tb1 O5 75.90(11) . .
O9 Tb1 O5 125.21(11) . .
O7 Tb1 O5 81.85(11) 3_566 .
O2 Tb1 O4 76.98(11) . .
O6 Tb1 O4 80.00(11) 3_566 .
O8 Tb1 O4 141.45(10) . .
O9 Tb1 O4 74.90(11) . .
O7 Tb1 O4 74.95(10) 3_566 .
O5 Tb1 O4 142.30(10) . .

loop_
_geom_bond_atom_site_label_1
_geom_bond_atom_site_label_2
_geom_bond_distance
_geom_bond_site_symmetry_2
C1 N1 1.335(5) .
C1 C2 1.375(6) .
C1 H1 0.9500 .
C2 C3 1.361(7) .
C2 H2 0.9500 .
C3 C4 1.389(7) .
C3 H3 0.9500 .
C4 C5 1.390(6) .
C4 H4 0.9500 .
C5 N1 1.341(5) .
C5 C6 1.472(6) .
C6 N2 1.339(5) .
C6 C7 1.396(6) .
C7 C8 1.377(7) .
C7 H7 0.9500 .
C8 C9 1.364(7) .
C8 H8 0.9500 .
C9 C10 1.385(7) .
C9 H9 0.9500 .
C10 N2 1.343(5) .
C10 H10 0.9500 .
C11 O1 1.248(5) .
C11 O2 1.250(5) .
C11 C12 1.502(6) .
C12 C17 1.383(6) .
C12 C13 1.384(5) .
C13 C14 1.375(6) .
C13 H13 0.9500 .
C14 C15 1.366(6) .
C14 Cl1 1.755(4) .
C15 C16 1.398(6) .
C15 H15 0.9500 .
C16 C17 1.377(6) .
C16 Cl2 1.740(4) .
C17 H17 0.9500 .
C18 O3 1.245(5) .
C18 O4 1.262(5) .
C18 C19 1.505(6) .
C19 C20 1.377(6) .
C19 C24 1.382(6) .
C20 C21 1.377(6) .
C20 H20 0.9500 .
C21 C22 1.367(7) .
C21 Cl3 1.743(5) .
C22 C23 1.370(7) .
C22 H22 0.9500 .
C23 C24 1.395(7) .
C23 Cl4 1.732(5) .
C24 H24 0.9500 .
C25 O5 1.252(5) .
C25 O6 1.269(5) .
C25 C26 1.500(6) .
C26 C27 1.377(6) .
C26 C31 1.388(6) .
C27 C28 1.379(6) .
C27 H27 0.9500 .
C28 C29 1.371(6) .
C28 Cl6 1.744(5) .
C29 C30 1.382(6) .
C29 H29 0.9500 .
C30 C31 1.378(6) .
C30 Cl5 1.739(5) .
C31 H31 0.9500 .
C32 O7 1.251(5) .
C32 O8 1.261(5) .
C32 C33 1.514(6) .
C33 C34 1.386(6) .
C33 C38 1.388(6) .
C34 C35 1.379(6) .
C34 H34 0.9500 .
C35 C36 1.379(7) .
C35 Cl7 1.737(5) .
C36 C37 1.380(7) .
C36 H36 0.9500 .
C37 C38 1.372(6) .
C37 Cl8 1.735(5) .
C38 H38 0.9500 .
C39 O10 1.252(5) .
C39 O9 1.258(4) .
C39 C40 1.510(6) .
C40 C41 1.385(6) .
C40 C45 1.386(5) .
C41 C42 1.375(6) .
C41 H41 0.9500 .
C42 C43 1.380(6) .
C42 Cl9 1.734(5) .
C43 C44 1.364(6) .
C43 H43 0.9500 .
C44 C45 1.386(6) .
C44 Cl10 1.741(4) .
C45 H45 0.9500 .
N1 Ni1 2.024(3) .
N2 Ni1 2.070(4) .
Ni1 O10 2.009(3) .
Ni1 O1 2.016(3) .
Ni1 O3 2.037(3) .
O2 Tb1 2.274(3) .
O4 Tb1 2.477(3) .
O5 Tb1 2.417(3) .
O6 Tb1 2.282(3) 3_566
O7 Tb1 2.312(3) 3_566
O8 Tb1 2.308(3) .
O9 Tb1 2.312(3) .
Tb1 O6 2.282(3) 3_566
Tb1 O7 2.312(3) 3_566

loop_
_geom_torsion_atom_site_label_1
_geom_torsion_atom_site_label_2
_geom_torsion_atom_site_label_3
_geom_torsion_atom_site_label_4
_geom_torsion
_geom_torsion_site_symmetry_4
N1 C1 C2 C3 0.4(7) .
C1 C2 C3 C4 -1.8(8) .
C2 C3 C4 C5 1.0(9) .
C3 C4 C5 N1 1.2(8) .
C3 C4 C5 C6 -177.6(5) .
N1 C5 C6 N2 0.9(6) .
C4 C5 C6 N2 179.8(5) .
N1 C5 C6 C7 -177.8(5) .
C4 C5 C6 C7 1.1(8) .
N2 C6 C7 C8 -1.2(8) .
C5 C6 C7 C8 177.5(5) .
C6 C7 C8 C9 0.6(9) .
C7 C8 C9 C10 0.1(9) .
C8 C9 C10 N2 -0.4(8) .
O1 C11 C12 C17 163.9(4) .
O2 C11 C12 C17 -18.3(6) .
O1 C11 C12 C13 -19.1(6) .
O2 C11 C12 C13 158.6(4) .
C17 C12 C13 C14 0.8(7) .
C11 C12 C13 C14 -176.2(4) .
C12 C13 C14 C15 -0.8(7) .
C12 C13 C14 Cl1 178.2(3) .
C13 C14 C15 C16 -0.9(7) .
Cl1 C14 C15 C16 -179.9(3) .
C14 C15 C16 C17 2.7(7) .
C14 C15 C16 Cl2 -177.2(4) .
C15 C16 C17 C12 -2.8(7) .
Cl2 C16 C17 C12 177.1(3) .
C13 C12 C17 C16 0.9(7) .
C11 C12 C17 C16 177.9(4) .
O3 C18 C19 C20 -20.9(6) .
O4 C18 C19 C20 161.5(4) .
O3 C18 C19 C24 159.3(4) .
O4 C18 C19 C24 -18.3(6) .
C24 C19 C20 C21 2.2(7) .
C18 C19 C20 C21 -177.5(4) .
C19 C20 C21 C22 -2.7(7) .
C19 C20 C21 Cl3 177.3(3) .
C20 C21 C22 C23 1.2(7) .
Cl3 C21 C22 C23 -178.8(4) .
C21 C22 C23 C24 0.7(7) .
C21 C22 C23 Cl4 179.7(4) .
C20 C19 C24 C23 -0.4(7) .
C18 C19 C24 C23 179.4(4) .
C22 C23 C24 C19 -1.1(7) .
Cl4 C23 C24 C19 179.9(3) .
O5 C25 C26 C27 19.8(6) .
O6 C25 C26 C27 -160.6(4) .
O5 C25 C26 C31 -159.9(4) .
O6 C25 C26 C31 19.7(6) .
C31 C26 C27 C28 -1.4(6) .
C25 C26 C27 C28 178.9(4) .
C26 C27 C28 C29 2.2(7) .
C26 C27 C28 Cl6 -175.6(3) .
C27 C28 C29 C30 -1.5(7) .
Cl6 C28 C29 C30 176.4(4) .
C28 C29 C30 C31 -0.1(7) .
C28 C29 C30 Cl5 179.6(3) .
C29 C30 C31 C26 0.9(7) .
Cl5 C30 C31 C26 -178.8(3) .
C27 C26 C31 C30 -0.1(6) .
C25 C26 C31 C30 179.6(4) .
O7 C32 C33 C34 -20.1(6) .
O8 C32 C33 C34 161.1(4) .
O7 C32 C33 C38 160.9(4) .
O8 C32 C33 C38 -17.9(6) .
C38 C33 C34 C35 -0.8(7) .
C32 C33 C34 C35 -179.8(4) .
C33 C34 C35 C36 -1.7(8) .
C33 C34 C35 Cl7 178.1(3) .
C34 C35 C36 C37 1.9(8) .
Cl7 C35 C36 C37 -177.9(4) .
C35 C36 C37 C38 0.5(9) .
C35 C36 C37 Cl8 177.6(4) .
C36 C37 C38 C33 -2.8(8) .
Cl8 C37 C38 C33 180.0(4) .
C34 C33 C38 C37 3.0(7) .
C32 C33 C38 C37 -178.0(4) .
O10 C39 C40 C41 -179.0(4) .
O9 C39 C40 C41 0.4(6) .
O10 C39 C40 C45 0.5(6) .
O9 C39 C40 C45 179.9(4) .
C45 C40 C41 C42 0.0(7) .
C39 C40 C41 C42 179.6(4) .
C40 C41 C42 C43 -1.6(8) .
C40 C41 C42 Cl9 179.2(4) .
C41 C42 C43 C44 1.8(8) .
Cl9 C42 C43 C44 -179.0(4) .
C42 C43 C44 C45 -0.3(8) .
C42 C43 C44 Cl10 179.3(4) .
C43 C44 C45 C40 -1.3(8) .
Cl10 C44 C45 C40 179.1(4) .
C41 C40 C45 C44 1.4(7) .
C39 C40 C45 C44 -178.2(4) .
C2 C1 N1 C5 1.9(7) .
C2 C1 N1 Ni1 179.4(3) .
C4 C5 N1 C1 -2.6(7) .
C6 C5 N1 C1 176.3(4) .
C4 C5 N1 Ni1 179.6(4) .
C6 C5 N1 Ni1 -1.5(5) .
C7 C6 N2 C10 0.9(7) .
C5 C6 N2 C10 -177.9(4) .
C7 C6 N2 Ni1 178.8(4) .
C5 C6 N2 Ni1 0.1(5) .
C9 C10 N2 C6 -0.1(8) .
C9 C10 N2 Ni1 -177.7(4) .
C1 N1 Ni1 O10 4.8(4) .
C5 N1 Ni1 O10 -177.5(3) .
C1 N1 Ni1 O1 -89.1(4) .
C5 N1 Ni1 O1 88.5(3) .
C1 N1 Ni1 O3 95.8(4) .
C5 N1 Ni1 O3 -86.6(3) .
C1 N1 Ni1 N2 -176.4(4) .
C5 N1 Ni1 N2 1.2(3) .
C6 N2 Ni1 O1 -89.7(3) .
C10 N2 Ni1 O1 88.1(4) .
C6 N2 Ni1 N1 -0.7(3) .
C10 N2 Ni1 N1 177.1(4) .
C6 N2 Ni1 O3 99.2(3) .
C10 N2 Ni1 O3 -83.0(4) .
O2 C11 O1 Ni1 -23.3(6) .
C12 C11 O1 Ni1 154.4(3) .
O10 Ni1 O1 C11 103.6(3) .
N1 Ni1 O1 C11 -161.8(3) .
N2 Ni1 O1 C11 -82.1(3) .
O1 C11 O2 Tb1 -31.2(12) .
C12 C11 O2 Tb1 151.1(7) .
O4 C18 O3 Ni1 3.6(5) .
C19 C18 O3 Ni1 -174.0(3) .
O10 Ni1 O3 C18 -100.1(3) .
N1 Ni1 O3 C18 165.1(3) .
N2 Ni1 O3 C18 85.6(3) .
O3 C18 O4 Tb1 97.8(6) .
C19 C18 O4 Tb1 -84.7(7) .
O6 C25 O5 Tb1 -14.5(5) .
C26 C25 O5 Tb1 165.1(3) .
O8 C32 O7 Tb1 18.1(7) 3_566
C33 C32 O7 Tb1 -160.6(3) 3_566
O7 C32 O8 Tb1 21.7(7) .
C33 C32 O8 Tb1 -159.5(3) .
O10 C39 O9 Tb1 8.8(10) .
C40 C39 O9 Tb1 -170.5(4) .
O9 C39 O10 Ni1 6.1(6) .
C40 C39 O10 Ni1 -174.6(3) .
O1 Ni1 O10 C39 -88.3(4) .
N1 Ni1 O10 C39 -177.2(4) .
O3 Ni1 O10 C39 83.1(4) .
C11 O2 Tb1 O6 76.8(9) 3_566
C11 O2 Tb1 O8 -72.5(9) .
C11 O2 Tb1 O9 -2.7(9) .
C11 O2 Tb1 O7 147.2(9) 3_566
C11 O2 Tb1 O5 -131.0(9) .
C11 O2 Tb1 O4 72.5(9) .
C32 O8 Tb1 O2 -171.6(4) .
C32 O8 Tb1 O6 20.3(4) 3_566
C32 O8 Tb1 O9 113.0(4) .
C32 O8 Tb1 O7 -47.7(5) 3_566
C32 O8 Tb1 O5 -114.2(4) .
C32 O8 Tb1 O4 72.2(5) .
C39 O9 Tb1 O2 29.7(6) .
C39 O9 Tb1 O6 -127.6(6) 3_566
C39 O9 Tb1 O8 157.2(7) .
C39 O9 Tb1 O7 -53.2(7) 3_566
C39 O9 Tb1 O5 96.7(6) .
C39 O9 Tb1 O4 -47.7(6) .
C25 O5 Tb1 O2 -148.4(3) .
C25 O5 Tb1 O6 18.5(3) 3_566
C25 O5 Tb1 O8 77.6(3) .
C25 O5 Tb1 O9 138.0(3) .
C25 O5 Tb1 O7 -56.9(3) 3_566
C25 O5 Tb1 O4 -109.0(3) .
C18 O4 Tb1 O2 -131.3(6) .
C18 O4 Tb1 O6 50.4(6) 3_566
C18 O4 Tb1 O8 -0.2(7) .
C18 O4 Tb1 O9 -41.0(6) .
C18 O4 Tb1 O7 136.1(6) 3_566
C18 O4 Tb1 O5 -169.9(5) .
